data_7228899
loop_
_publ_author_name
'Dhiman, Rekha'
'Singh, Namita'
'Ugale, Bharat'
'Nagaraja, C. M.'

_publ_section_title
;
 Synthesis, crystal structure and water oxidation activity of
 [Ru(terpy)(bipy)Cl]+ complexes: influence of ancillary ligands on O2
 generation
;
_journal_issue 62
_journal_name_full 'RSC Adv.'
_journal_page_first 39325
_journal_paper_doi 10.1039/C7RA07186H
_journal_volume 7
_journal_year 2017
_chemical_formula_moiety 'C32 H25 Cl F6 N5 P Ru S'
_chemical_formula_sum 'C32 H25 Cl F6 N5 P Ru S'
_chemical_formula_weight 793.12
_chemical_name_common 'Ru-Terpy- bipy'
_chemical_name_systematic Ru-Terpy-bipy
_chemical_properties_physical ', Light-sensitive,Photo-sensitive'
_space_group_crystal_system monoclinic
_space_group_IT_number 14
_space_group_name_Hall '-P 2ybc'
_space_group_name_H-M_alt 'P 1 21/c 1'
_symmetry_space_group_name_Hall '-P 2ybc'
_symmetry_space_group_name_H-M 'P 1 21/c 1'
_atom_sites_solution_hydrogens geom
_audit_block_doi 10.5517/ccdc.csd.cc1kkxvw
_audit_creation_method SHELXL-2014/7
_audit_update_record
;
2016-09-29 deposited with the CCDC.
2017-07-23 downloaded from the CCDC.
;
_cell_angle_alpha 90
_cell_angle_beta 97.347(2)
_cell_angle_gamma 90
_cell_formula_units_Z 4
_cell_length_a 13.0582(6)
_cell_length_b 19.8028(9)
_cell_length_c 11.9764(6)
_cell_measurement_reflns_used 7608
_cell_measurement_temperature 298(2)
_cell_measurement_theta_max 28.3
_cell_measurement_theta_min 2.1
_cell_volume 3071.5(3)
_computing_cell_refinement 'APEX2 (Bruker, 2014); SAINT (Bruker, 2014)'
_computing_data_collection 'APEX2 (Bruker, 2014)'
_computing_data_reduction 'SAINT (Bruker, 2014);XPREP(Sheldrick,2014)'
_computing_molecular_graphics 'Ortep, Pluton, Mercury, Olex2'
_computing_structure_refinement 'SHELXL-2014/7 (Sheldrick, 2014)'
_computing_structure_solution 'SHELXS-2014 (Sheldrick, 2014)'
_diffrn_ambient_temperature 298(2)
_diffrn_detector_area_resol_mean 10.233
_diffrn_measured_fraction_theta_full 0.999
_diffrn_measured_fraction_theta_max 0.995
_diffrn_measurement_device_type 'Bruker D8 Venture PHOTON 100 CMOS'
_diffrn_measurement_method 'phi and omega scan'
_diffrn_radiation_type MoK\a
_diffrn_radiation_wavelength 0.71073
_diffrn_reflns_av_R_equivalents 0.2354
_diffrn_reflns_av_unetI/netI 0.2016
_diffrn_reflns_Laue_measured_fraction_full 0.999
_diffrn_reflns_Laue_measured_fraction_max 0.995
_diffrn_reflns_limit_h_max 16
_diffrn_reflns_limit_h_min -17
_diffrn_reflns_limit_k_max 26
_diffrn_reflns_limit_k_min -26
_diffrn_reflns_limit_l_max 15
_diffrn_reflns_limit_l_min -15
_diffrn_reflns_number 54801
_diffrn_reflns_point_group_measured_fraction_full 0.999
_diffrn_reflns_point_group_measured_fraction_max 0.995
_diffrn_reflns_theta_full 25.242
_diffrn_reflns_theta_max 28.316
_diffrn_reflns_theta_min 2.057
_diffrn_source 'fine-focus sealed tube'
_exptl_absorpt_coefficient_mu 0.788
_exptl_absorpt_correction_T_max 0.7457
_exptl_absorpt_correction_T_min 0.6502
_exptl_absorpt_correction_type multi-scan
_exptl_absorpt_process_details SADABS
_exptl_crystal_colour red
_exptl_crystal_density_diffrn 1.715
_exptl_crystal_density_meas 1.715
_exptl_crystal_density_method 'not measured'
_exptl_crystal_description rectangular
_exptl_crystal_F_000 1592
_exptl_crystal_recrystallization_method 'Re-crystallisation from solvent: Methanol-Dichloromethane'
_exptl_crystal_size_max 0.26
_exptl_crystal_size_mid 0.22
_exptl_crystal_size_min 0.16
_refine_diff_density_max 1.589
_refine_diff_density_min -1.452
_refine_diff_density_rms 0.159
_refine_ls_extinction_method none
_refine_ls_goodness_of_fit_ref 1.013
_refine_ls_hydrogen_treatment constr
_refine_ls_matrix_type full
_refine_ls_number_parameters 424
_refine_ls_number_reflns 7608
_refine_ls_number_restraints 0
_refine_ls_restrained_S_all 1.013
_refine_ls_R_factor_all 0.2014
_refine_ls_R_factor_gt 0.0796
_refine_ls_shift/su_max 0.001
_refine_ls_shift/su_mean 0.000
_refine_ls_structure_factor_coef Fsqd
_refine_ls_weighting_details 'w=1/[\s^2^(Fo^2^)+(0.0920P)^2^+5.0296P] where P=(Fo^2^+2Fc^2^)/3'
_refine_ls_weighting_scheme calc
_refine_ls_wR_factor_gt 0.1550
_refine_ls_wR_factor_ref 0.2026
_reflns_Friedel_coverage 0.000
_reflns_number_gt 3873
_reflns_number_total 7608
_reflns_threshold_expression 'I > 2\s(I)'
_cod_data_source_file c7ra07186h2.cif
_cod_data_source_block Compound1
_cod_database_code 7228899
_shelx_shelxl_version_number 2014/7
_shelx_space_group_comment
;
The symmetry employed for this shelxl refinement is uniquely defined
by the following loop, which should always be used as a source of
symmetry information in preference to the above space-group names.
They are only intended as comments.
;

loop_
_space_group_symop_operation_xyz
'x, y, z'
'-x, y+1/2, -z+1/2'
'-x, -y, -z'
'x, -y-1/2, z-1/2'

loop_
_atom_site_label
_atom_site_type_symbol
_atom_site_fract_x
_atom_site_fract_y
_atom_site_fract_z
_atom_site_U_iso_or_equiv
_atom_site_adp_type
_atom_site_occupancy
_atom_site_site_symmetry_order
_atom_site_calc_flag
_atom_site_refinement_flags_posn
_atom_site_refinement_flags_adp
Ru1 Ru 0.74874(4) 1.04597(3) 0.29545(5) 0.02110(18) Uani 1 1 d . .
Cl1 Cl 0.76867(12) 1.10331(9) 0.47442(15) 0.0273(4) Uani 1 1 d . .
S1 S 1.1257(6) 0.5970(3) 0.6486(7) 0.197(4) Uani 1 1 d . .
P1 P 0.62488(16) 0.77178(12) 0.70918(19) 0.0399(6) Uani 1 1 d . .
F1 F 0.5172(4) 0.8051(3) 0.6690(5) 0.0777(18) Uani 1 1 d . .
F2 F 0.7316(5) 0.7385(6) 0.7421(7) 0.160(5) Uani 1 1 d . .
F3 F 0.6380(4) 0.7581(2) 0.5802(4) 0.0565(14) Uani 1 1 d . .
F4 F 0.6754(6) 0.8438(4) 0.6971(6) 0.112(3) Uani 1 1 d . .
F5 F 0.5683(6) 0.7025(3) 0.7137(6) 0.093(2) Uani 1 1 d . .
F6 F 0.6120(5) 0.7833(4) 0.8358(5) 0.096(2) Uani 1 1 d . .
N1 N 0.6884(4) 1.1288(3) 0.2029(5) 0.0265(14) Uani 1 1 d . .
N6 N 0.8114(4) 0.9647(3) 0.3645(4) 0.0210(13) Uani 1 1 d . .
N3 N 0.6206(4) 0.9976(3) 0.3419(5) 0.0227(13) Uani 1 1 d . .
N5 N 0.9022(4) 1.0650(3) 0.2818(5) 0.0230(13) Uani 1 1 d . .
C101 C 0.9059(8) 0.7383(6) 0.5584(12) 0.107(6) Uani 1 1 d . .
H101 H 0.8373 0.7470 0.5732 0.128 Uiso 1 1 calc R U
N2 N 0.7123(4) 1.0039(3) 0.1398(5) 0.0301(15) Uani 1 1 d . .
C1 C 0.7507(5) 0.9152(3) 0.4011(6) 0.0228(15) Uani 1 1 d . .
C2 C 0.6417(5) 0.9351(3) 0.3874(6) 0.0221(15) Uani 1 1 d . .
C3 C 0.5231(5) 1.0216(4) 0.3315(6) 0.0261(16) Uani 1 1 d . .
H4 H 0.5091 1.0658 0.3026 0.031 Uiso 1 1 calc R U
C4 C 0.4429(5) 0.9825(4) 0.3626(6) 0.0290(17) Uani 1 1 d . .
H1 H 0.3746 0.9999 0.3543 0.035 Uiso 1 1 calc R U
C5 C 0.4625(5) 0.9183(4) 0.4057(6) 0.0265(17) Uani 1 1 d . .
H2 H 0.4081 0.8910 0.4264 0.032 Uiso 1 1 calc R U
C6 C 0.5622(5) 0.8947(4) 0.4180(6) 0.0278(17) Uani 1 1 d . .
H3 H 0.5772 0.8507 0.4473 0.033 Uiso 1 1 calc R U
C7 C 0.7931(5) 0.8550(4) 0.4409(6) 0.0258(16) Uani 1 1 d . .
H13 H 0.7501 0.8202 0.4636 0.031 Uiso 1 1 calc R U
C8 C 0.9004(5) 0.8449(3) 0.4480(6) 0.0249(16) Uani 1 1 d . .
C9 C 0.9616(5) 0.8978(4) 0.4125(6) 0.0257(16) Uani 1 1 d . .
H9 H 1.0343 0.8927 0.4167 0.031 Uiso 1 1 calc R U
C10 C 0.9152(5) 0.9563(3) 0.3722(5) 0.0219(14) Uani 1 1 d . .
C11 C 0.9673(5) 1.0151(3) 0.3293(6) 0.0220(15) Uani 1 1 d . .
C12 C 0.9456(5) 1.1200(4) 0.2399(6) 0.0279(17) Uani 1 1 d . .
H8 H 0.9017 1.1548 0.2069 0.033 Uiso 1 1 calc R U
C13 C 1.0500(6) 1.1275(4) 0.2433(7) 0.0369(19) Uani 1 1 d . .
H5 H 1.0774 1.1664 0.2114 0.044 Uiso 1 1 calc R U
C14 C 1.1150(6) 1.0785(4) 0.2929(7) 0.0351(19) Uani 1 1 d . .
H6 H 1.1877 1.0838 0.2974 0.042 Uiso 1 1 calc R U
C15 C 1.0739(5) 1.0213(4) 0.3363(6) 0.0293(17) Uani 1 1 d . .
H7 H 1.1178 0.9868 0.3704 0.035 Uiso 1 1 calc R U
C16 C 0.9516(6) 0.7815(4) 0.4917(6) 0.0291(17) Uani 1 1 d . .
C17 C 0.9566(10) 0.6826(7) 0.6045(16) 0.160(9) Uani 1 1 d . .
H12 H 0.9239 0.6541 0.6530 0.192 Uiso 1 1 calc R U
C18 C 1.0536(8) 0.6676(5) 0.5817(10) 0.075(4) Uani 1 1 d . .
C19 C 1.1003(7) 0.7092(4) 0.5191(8) 0.051(2) Uani 1 1 d . .
H11 H 1.1691 0.7002 0.5056 0.061 Uiso 1 1 calc R U
C20 C 1.0496(6) 0.7657(4) 0.4730(8) 0.042(2) Uani 1 1 d . .
H10 H 1.0841 0.7947 0.4267 0.050 Uiso 1 1 calc R U
C21 C 0.7236(6) 0.9381(4) 0.1157(6) 0.037(2) Uani 1 1 d . .
H21 H 0.7586 0.9096 0.1718 0.044 Uiso 1 1 calc R U
C22 C 0.6861(7) 0.9104(4) 0.0120(7) 0.052(2) Uani 1 1 d . .
H20 H 0.6950 0.8637 -0.0023 0.062 Uiso 1 1 calc R U
C23 C 0.6369(8) 0.9507(5) -0.0676(7) 0.056(3) Uani 1 1 d . .
H14 H 0.6111 0.9326 -0.1392 0.067 Uiso 1 1 calc R U
C24 C 0.6238(7) 1.0191(5) -0.0457(7) 0.055(3) Uani 1 1 d . .
H15 H 0.5889 1.0476 -0.1019 0.066 Uiso 1 1 calc R U
C25 C 0.6623(6) 1.0453(4) 0.0596(6) 0.0324(17) Uani 1 1 d . .
C26 C 0.6512(5) 1.1157(4) 0.0927(7) 0.0324(18) Uani 1 1 d . .
C27 C 0.6876(6) 1.1930(4) 0.2397(7) 0.0360(19) Uani 1 1 d . .
H19 H 0.7119 1.2024 0.3163 0.043 Uiso 1 1 calc R U
C28 C 0.6522(6) 1.2461(4) 0.1687(8) 0.046(2) Uani 1 1 d . .
H18 H 0.6541 1.2912 0.1957 0.055 Uiso 1 1 calc R U
C29 C 0.6145(7) 1.2319(5) 0.0591(8) 0.048(2) Uani 1 1 d . .
H16 H 0.5887 1.2672 0.0097 0.058 Uiso 1 1 calc R U
C30 C 0.6141(6) 1.1678(5) 0.0214(7) 0.044(2) Uani 1 1 d . .
H17 H 0.5881 1.1582 -0.0547 0.053 Uiso 1 1 calc R U
C201 C 1.0934(12) 0.5600(12) 0.5755(13) 0.151(12) Uani 1 1 d . .
H20A H 1.1220 0.5148 0.5913 0.227 Uiso 1 1 calc R U
H20B H 1.0179 0.5582 0.5703 0.227 Uiso 1 1 calc R U
H20C H 1.1132 0.5764 0.5041 0.227 Uiso 1 1 calc R U

loop_
_atom_site_aniso_label
_atom_site_aniso_U_11
_atom_site_aniso_U_22
_atom_site_aniso_U_33
_atom_site_aniso_U_23
_atom_site_aniso_U_13
_atom_site_aniso_U_12
Ru1 0.0181(3) 0.0170(3) 0.0272(3) 0.0024(3) -0.0011(2) 0.0011(3)
Cl1 0.0207(9) 0.0247(9) 0.0354(10) -0.0046(8) -0.0002(7) 0.0009(7)
S1 0.216(7) 0.137(5) 0.266(9) 0.158(6) 0.136(7) 0.122(5)
P1 0.0314(12) 0.0501(14) 0.0385(13) 0.0091(11) 0.0049(9) -0.0014(10)
F1 0.053(3) 0.092(5) 0.092(5) 0.016(4) 0.024(3) 0.026(3)
F2 0.064(5) 0.316(14) 0.102(6) 0.103(7) 0.012(4) 0.080(6)
F3 0.075(4) 0.050(3) 0.049(3) 0.009(3) 0.027(3) 0.011(3)
F4 0.134(6) 0.111(6) 0.098(5) -0.034(5) 0.041(5) -0.095(5)
F5 0.156(6) 0.044(3) 0.086(5) 0.015(3) 0.048(4) -0.021(4)
F6 0.095(5) 0.154(7) 0.043(3) -0.034(4) 0.019(3) -0.058(5)
N1 0.022(3) 0.019(3) 0.039(4) 0.006(3) 0.005(3) 0.001(2)
N6 0.022(3) 0.018(3) 0.022(3) -0.003(2) -0.002(2) 0.002(2)
N3 0.024(3) 0.021(3) 0.022(3) -0.003(3) -0.001(2) -0.002(2)
N5 0.027(3) 0.021(3) 0.021(3) 0.002(3) 0.007(2) 0.002(2)
C101 0.060(7) 0.082(8) 0.195(15) 0.095(9) 0.077(8) 0.046(6)
N2 0.030(3) 0.029(4) 0.030(4) 0.004(3) 0.001(3) -0.001(3)
C1 0.019(3) 0.016(4) 0.033(4) -0.002(3) -0.001(3) 0.001(3)
C2 0.020(3) 0.020(4) 0.025(4) -0.002(3) -0.001(3) 0.000(3)
C3 0.021(4) 0.027(4) 0.028(4) -0.003(3) -0.005(3) 0.005(3)
C4 0.018(4) 0.035(4) 0.032(4) -0.006(4) -0.002(3) 0.001(3)
C5 0.024(4) 0.028(4) 0.029(4) -0.006(3) 0.007(3) -0.008(3)
C6 0.025(4) 0.020(4) 0.039(4) -0.003(3) 0.004(3) 0.002(3)
C7 0.026(4) 0.024(4) 0.027(4) 0.002(3) 0.001(3) 0.001(3)
C8 0.029(4) 0.017(4) 0.029(4) -0.003(3) 0.006(3) 0.005(3)
C9 0.019(4) 0.031(4) 0.028(4) 0.003(3) 0.005(3) 0.005(3)
C10 0.019(3) 0.023(4) 0.022(4) -0.002(3) -0.001(3) 0.005(3)
C11 0.026(4) 0.020(3) 0.021(4) -0.003(3) 0.007(3) -0.003(3)
C12 0.031(4) 0.022(4) 0.032(4) 0.005(3) 0.005(3) -0.002(3)
C13 0.034(5) 0.035(5) 0.043(5) 0.002(4) 0.009(4) -0.003(4)
C14 0.030(4) 0.034(5) 0.043(5) -0.003(4) 0.009(4) -0.007(4)
C15 0.024(4) 0.028(4) 0.036(4) 0.002(3) 0.002(3) 0.003(3)
C16 0.033(4) 0.025(4) 0.031(4) 0.006(3) 0.008(3) 0.008(3)
C17 0.084(9) 0.105(11) 0.31(2) 0.163(14) 0.114(12) 0.058(8)
C18 0.055(6) 0.060(7) 0.113(9) 0.059(7) 0.030(6) 0.037(5)
C19 0.034(5) 0.030(5) 0.083(7) 0.008(5) -0.010(5) 0.008(4)
C20 0.033(5) 0.019(4) 0.071(6) 0.008(4) -0.001(4) -0.006(3)
C21 0.057(5) 0.023(4) 0.027(4) -0.003(3) -0.008(4) 0.006(4)
C22 0.081(7) 0.032(5) 0.038(5) -0.004(4) -0.009(5) 0.000(5)
C23 0.080(7) 0.054(6) 0.027(5) -0.007(5) -0.015(4) -0.007(5)
C24 0.064(6) 0.056(6) 0.036(5) 0.005(5) -0.025(4) -0.003(5)
C25 0.031(4) 0.030(4) 0.036(4) 0.003(4) 0.001(3) -0.006(4)
C26 0.024(4) 0.037(5) 0.036(5) 0.013(4) 0.002(3) 0.003(3)
C27 0.030(4) 0.029(4) 0.049(5) 0.001(4) 0.008(4) 0.005(3)
C28 0.040(5) 0.030(5) 0.067(7) 0.012(5) 0.011(4) 0.014(4)
C29 0.049(5) 0.041(5) 0.055(6) 0.028(5) 0.008(5) 0.023(4)
C30 0.045(5) 0.051(6) 0.035(5) 0.019(4) 0.002(4) 0.010(4)
C201 0.048(8) 0.32(3) 0.090(12) 0.117(16) 0.024(8) 0.067(14)

loop_
_atom_type_symbol
_atom_type_description
_atom_type_scat_dispersion_real
_atom_type_scat_dispersion_imag
_atom_type_scat_source
C C 0.0033 0.0016 'International Tables Vol C Tables 4.2.6.8 and 6.1.1.4'
H H 0.0000 0.0000 'International Tables Vol C Tables 4.2.6.8 and 6.1.1.4'
N N 0.0061 0.0033 'International Tables Vol C Tables 4.2.6.8 and 6.1.1.4'
O O 0.0106 0.0060 'International Tables Vol C Tables 4.2.6.8 and 6.1.1.4'
F F 0.0171 0.0103 'International Tables Vol C Tables 4.2.6.8 and 6.1.1.4'
P P 0.1023 0.0942 'International Tables Vol C Tables 4.2.6.8 and 6.1.1.4'
S S 0.1246 0.1234 'International Tables Vol C Tables 4.2.6.8 and 6.1.1.4'
Cl Cl 0.1484 0.1585 'International Tables Vol C Tables 4.2.6.8 and 6.1.1.4'
Ru Ru -1.2594 0.8363 'International Tables Vol C Tables 4.2.6.8 and 6.1.1.4'

loop_
_geom_angle_atom_site_label_1
_geom_angle_atom_site_label_2
_geom_angle_atom_site_label_3
_geom_angle
N6 Ru1 N2 95.0(2)
N6 Ru1 N3 79.2(2)
N2 Ru1 N3 87.4(2)
N6 Ru1 N5 79.9(2)
N2 Ru1 N5 96.7(2)
N3 Ru1 N5 159.0(2)
N6 Ru1 N1 172.7(2)
N2 Ru1 N1 78.9(2)
N3 Ru1 N1 104.2(2)
N5 Ru1 N1 96.8(2)
N6 Ru1 Cl1 91.14(16)
N2 Ru1 Cl1 172.00(17)
N3 Ru1 Cl1 88.75(16)
N5 Ru1 Cl1 89.37(16)
N1 Ru1 Cl1 95.32(17)
C201 S1 C18 92.0(11)
F2 P1 F5 91.8(5)
F2 P1 F6 91.1(4)
F5 P1 F6 89.1(4)
F2 P1 F1 177.0(4)
F5 P1 F1 88.3(4)
F6 P1 F1 91.9(4)
F2 P1 F4 92.0(5)
F5 P1 F4 175.6(4)
F6 P1 F4 93.2(4)
F1 P1 F4 87.8(4)
F2 P1 F3 88.3(4)
F5 P1 F3 89.7(3)
F6 P1 F3 178.6(4)
F1 P1 F3 88.7(3)
F4 P1 F3 88.1(3)
C27 N1 C26 118.5(6)
C27 N1 Ru1 126.1(5)
C26 N1 Ru1 115.3(5)
C10 N6 C1 120.4(6)
C10 N6 Ru1 119.5(4)
C1 N6 Ru1 120.0(4)
C3 N3 C2 119.7(6)
C3 N3 Ru1 126.8(5)
C2 N3 Ru1 113.5(4)
C12 N5 C11 117.7(6)
C12 N5 Ru1 129.2(5)
C11 N5 Ru1 112.9(4)
C16 C101 C17 121.2(9)
C16 C101 H101 119.4
C17 C101 H101 119.4
C21 N2 C25 119.1(6)
C21 N2 Ru1 124.8(5)
C25 N2 Ru1 115.6(5)
N6 C1 C7 120.6(6)
N6 C1 C2 111.5(6)
C7 C1 C2 127.9(6)
N3 C2 C6 120.3(6)
N3 C2 C1 115.6(6)
C6 C2 C1 124.1(6)
N3 C3 C4 120.9(7)
N3 C3 H4 119.6
C4 C3 H4 119.6
C5 C4 C3 120.1(6)
C5 C4 H1 119.9
C3 C4 H1 119.9
C6 C5 C4 118.7(7)
C6 C5 H2 120.7
C4 C5 H2 120.7
C5 C6 C2 120.3(7)
C5 C6 H3 119.9
C2 C6 H3 119.9
C1 C7 C8 119.8(6)
C1 C7 H13 120.1
C8 C7 H13 120.1
C7 C8 C9 118.2(6)
C7 C8 C16 122.7(6)
C9 C8 C16 119.1(6)
C10 C9 C8 119.5(6)
C10 C9 H9 120.3
C8 C9 H9 120.3
N6 C10 C9 121.4(6)
N6 C10 C11 112.4(6)
C9 C10 C11 126.1(6)
N5 C11 C15 121.5(6)
N5 C11 C10 115.0(6)
C15 C11 C10 123.5(6)
N5 C12 C13 122.7(7)
N5 C12 H8 118.6
C13 C12 H8 118.6
C12 C13 C14 119.6(7)
C12 C13 H5 120.2
C14 C13 H5 120.2
C13 C14 C15 119.5(7)
C13 C14 H6 120.2
C15 C14 H6 120.2
C14 C15 C11 118.9(7)
C14 C15 H7 120.5
C11 C15 H7 120.5
C101 C16 C20 116.4(7)
C101 C16 C8 121.8(7)
C20 C16 C8 121.7(7)
C18 C17 C101 120.7(10)
C18 C17 H12 119.6
C101 C17 H12 119.6
C19 C18 C17 119.3(9)
C19 C18 S1 118.8(7)
C17 C18 S1 121.5(8)
C18 C19 C20 120.2(9)
C18 C19 H11 119.9
C20 C19 H11 119.9
C16 C20 C19 122.2(8)
C16 C20 H10 118.9
C19 C20 H10 118.9
N2 C21 C22 122.6(7)
N2 C21 H21 118.7
C22 C21 H21 118.7
C23 C22 C21 118.8(8)
C23 C22 H20 120.6
C21 C22 H20 120.6
C22 C23 C24 120.2(8)
C22 C23 H14 119.9
C24 C23 H14 119.9
C23 C24 C25 119.5(8)
C23 C24 H15 120.2
C25 C24 H15 120.2
N2 C25 C24 119.8(7)
N2 C25 C26 116.0(7)
C24 C25 C26 124.3(7)
N1 C26 C30 120.3(7)
N1 C26 C25 114.0(6)
C30 C26 C25 125.6(8)
N1 C27 C28 121.9(8)
N1 C27 H19 119.0
C28 C27 H19 119.0
C29 C28 C27 118.7(8)
C29 C28 H18 120.7
C27 C28 H18 120.7
C30 C29 C28 120.0(8)
C30 C29 H16 120.0
C28 C29 H16 120.0
C29 C30 C26 120.6(8)
C29 C30 H17 119.7
C26 C30 H17 119.7
S1 C201 H20A 109.5
S1 C201 H20B 109.5
H20A C201 H20B 109.5
S1 C201 H20C 109.5
H20A C201 H20C 109.5
H20B C201 H20C 109.5

loop_
_geom_bond_atom_site_label_1
_geom_bond_atom_site_label_2
_geom_bond_distance
Ru1 N6 1.942(5)
Ru1 N2 2.042(6)
Ru1 N3 2.065(5)
Ru1 N5 2.066(6)
Ru1 N1 2.078(6)
Ru1 Cl1 2.4102(19)
S1 C201 1.18(2)
S1 C18 1.813(9)
P1 F2 1.546(7)
P1 F5 1.563(6)
P1 F6 1.564(6)
P1 F1 1.572(6)
P1 F4 1.586(6)
P1 F3 1.599(5)
N1 C27 1.346(9)
N1 C26 1.372(9)
N6 C10 1.357(8)
N6 C1 1.367(8)
N3 C3 1.350(8)
N3 C2 1.366(8)
N5 C12 1.352(8)
N5 C11 1.378(9)
C101 C16 1.359(12)
C101 C17 1.367(13)
C101 H101 0.9500
N2 C21 1.347(9)
N2 C25 1.364(9)
C1 C7 1.375(9)
C1 C2 1.466(9)
C2 C6 1.396(9)
C3 C4 1.391(10)
C3 H4 0.9500
C4 C5 1.385(10)
C4 H1 0.9500
C5 C6 1.373(9)
C5 H2 0.9500
C6 H3 0.9500
C7 C8 1.408(9)
C7 H13 0.9500
C8 C9 1.415(9)
C8 C16 1.486(9)
C9 C10 1.367(9)
C9 H9 0.9500
C10 C11 1.474(9)
C11 C15 1.389(9)
C12 C13 1.368(10)
C12 H8 0.9500
C13 C14 1.374(11)
C13 H5 0.9500
C14 C15 1.383(10)
C14 H6 0.9500
C15 H7 0.9500
C16 C20 1.363(10)
C17 C18 1.362(14)
C17 H12 0.9500
C18 C19 1.314(13)
C19 C20 1.380(11)
C19 H11 0.9500
C20 H10 0.9500
C21 C22 1.388(11)
C21 H21 0.9500
C22 C23 1.343(12)
C22 H20 0.9500
C23 C24 1.393(13)
C23 H14 0.9500
C24 C25 1.397(11)
C24 H15 0.9500
C25 C26 1.461(11)
C26 C30 1.387(10)
C27 C28 1.394(11)
C27 H19 0.9500
C28 C29 1.370(12)
C28 H18 0.9500
C29 C30 1.347(12)
C29 H16 0.9500
C30 H17 0.9500
C201 H20A 0.9800
C201 H20B 0.9800
C201 H20C 0.9800

loop_
_geom_hbond_atom_site_label_D
_geom_hbond_atom_site_label_H
_geom_hbond_atom_site_label_A
_geom_hbond_distance_DH
_geom_hbond_distance_HA
_geom_hbond_distance_DA
_geom_hbond_angle_DHA
_geom_hbond_site_symmetry_A
C3 H4 F1 0.95 2.61 3.473(10) 151.4 3_676
C6 H3 F3 0.95 2.49 3.402(9) 160.9 .
C7 H13 F3 0.95 2.47 3.379(9) 159.3 .
C9 H9 Cl1 0.95 2.73 3.608(7) 153.7 3_776
C15 H7 Cl1 0.95 2.85 3.777(8) 164.8 3_776
C20 H10 Cl1 0.95 2.93 3.517(8) 121.0 3_776
C22 H20 F6 0.95 2.63 3.347(11) 132.3 1_554
C27 H19 Cl1 0.95 2.76 3.379(8) 123.4 .
C3 H4 F1 0.95 2.61 3.473(10) 151.4 3_676
C6 H3 F3 0.95 2.49 3.402(9) 160.9 .
C7 H13 F3 0.95 2.47 3.379(9) 159.3 .
C9 H9 Cl1 0.95 2.73 3.608(7) 153.7 3_776
C15 H7 Cl1 0.95 2.85 3.777(8) 164.8 3_776
C20 H10 Cl1 0.95 2.93 3.517(8) 121.0 3_776
C22 H20 F6 0.95 2.63 3.347(11) 132.3 1_554
C27 H19 Cl1 0.95 2.76 3.379(8) 123.4 .

loop_
_geom_torsion_atom_site_label_1
_geom_torsion_atom_site_label_2
_geom_torsion_atom_site_label_3
_geom_torsion_atom_site_label_4
_geom_torsion
C10 N6 C1 C7 -3.3(10)
Ru1 N6 C1 C7 174.2(5)
C10 N6 C1 C2 178.7(6)
Ru1 N6 C1 C2 -3.8(8)
C3 N3 C2 C6 3.3(10)
Ru1 N3 C2 C6 -176.9(5)
C3 N3 C2 C1 -176.6(6)
Ru1 N3 C2 C1 3.3(7)
N6 C1 C2 N3 0.1(9)
C7 C1 C2 N3 -177.7(7)
N6 C1 C2 C6 -179.8(6)
C7 C1 C2 C6 2.4(12)
C2 N3 C3 C4 -2.5(10)
Ru1 N3 C3 C4 177.6(5)
N3 C3 C4 C5 0.5(11)
C3 C4 C5 C6 0.7(10)
C4 C5 C6 C2 0.0(11)
N3 C2 C6 C5 -2.0(11)
C1 C2 C6 C5 177.8(7)
N6 C1 C7 C8 2.3(10)
C2 C1 C7 C8 179.9(7)
C1 C7 C8 C9 -0.5(10)
C1 C7 C8 C16 179.1(7)
C7 C8 C9 C10 -0.4(10)
C16 C8 C9 C10 180.0(6)
C1 N6 C10 C9 2.3(10)
Ru1 N6 C10 C9 -175.1(5)
C1 N6 C10 C11 -179.6(6)
Ru1 N6 C10 C11 2.9(7)
C8 C9 C10 N6 -0.5(10)
C8 C9 C10 C11 -178.2(6)
C12 N5 C11 C15 1.2(10)
Ru1 N5 C11 C15 -175.0(5)
C12 N5 C11 C10 -179.4(6)
Ru1 N5 C11 C10 4.4(7)
N6 C10 C11 N5 -4.8(8)
C9 C10 C11 N5 173.1(6)
N6 C10 C11 C15 174.6(6)
C9 C10 C11 C15 -7.5(11)
C11 N5 C12 C13 0.0(10)
Ru1 N5 C12 C13 175.4(5)
N5 C12 C13 C14 -1.4(12)
C12 C13 C14 C15 1.7(12)
C13 C14 C15 C11 -0.5(11)
N5 C11 C15 C14 -1.0(11)
C10 C11 C15 C14 179.7(7)
C17 C101 C16 C20 1(2)
C17 C101 C16 C8 -175.3(14)
C7 C8 C16 C101 -20.6(13)
C9 C8 C16 C101 158.9(10)
C7 C8 C16 C20 163.7(7)
C9 C8 C16 C20 -16.7(11)
C16 C101 C17 C18 -2(3)
C101 C17 C18 C19 3(3)
C101 C17 C18 S1 176.2(14)
C201 S1 C18 C19 -96.4(15)
C201 S1 C18 C17 90.8(17)
C17 C18 C19 C20 -3(2)
S1 C18 C19 C20 -175.9(8)
C101 C16 C20 C19 -0.1(14)
C8 C16 C20 C19 175.8(8)
C18 C19 C20 C16 1.3(15)
C25 N2 C21 C22 -0.2(12)
Ru1 N2 C21 C22 171.9(7)
N2 C21 C22 C23 0.3(14)
C21 C22 C23 C24 -0.3(15)
C22 C23 C24 C25 0.2(16)
C21 N2 C25 C24 0.0(11)
Ru1 N2 C25 C24 -172.7(6)
C21 N2 C25 C26 178.8(7)
Ru1 N2 C25 C26 6.1(8)
C23 C24 C25 N2 0.0(13)
C23 C24 C25 C26 -178.7(8)
C27 N1 C26 C30 0.2(10)
Ru1 N1 C26 C30 -176.6(6)
C27 N1 C26 C25 176.0(6)
Ru1 N1 C26 C25 -0.9(8)
N2 C25 C26 N1 -3.4(9)
C24 C25 C26 N1 175.4(7)
N2 C25 C26 C30 172.1(7)
C24 C25 C26 C30 -9.1(13)
C26 N1 C27 C28 -1.3(11)
Ru1 N1 C27 C28 175.1(5)
N1 C27 C28 C29 1.9(12)
C27 C28 C29 C30 -1.3(13)
C28 C29 C30 C26 0.2(13)
N1 C26 C30 C29 0.3(12)
C25 C26 C30 C29 -174.9(8)
